data_2101852
loop_
_publ_author_name
'Bolzan, A. A.'
'Fong, C.'
'Kennedy, B. J.'
'Howard, C. J.'

_publ_section_title
;
 Structural Studies of Rutile-Type Metal Dioxides
;
_journal_issue 3
_journal_name_full 'Acta Crystallographica Section B'
_journal_page_first 373
_journal_page_last 380
_journal_paper_doi 10.1107/S0108768197001468
_journal_volume 53
_journal_year 1997
_chemical_compound_source Synthetic
_chemical_formula_sum 'O2 Ru'
_symmetry_cell_setting tetragonal
_symmetry_space_group_name_Hall '-P 4n 2n'
_symmetry_space_group_name_H-M 'P 42/m n m'
_cell_angle_alpha 90.0
_cell_angle_beta 90.0
_cell_angle_gamma 90.0
_cell_formula_units_Z 2
_cell_length_a 4.4968(2)
_cell_length_b 4.4968(2)
_cell_length_c 3.10490(10)
_cell_volume 62.785
_database_code_amcsd 0019241
_diffrn_radiation_probe neutron
_diffrn_radiation_type neutron
_diffrn_radiation_wavelength 1.377
_exptl_crystal_density_diffrn 7.039
_cod_data_source_file br0044.cif
_cod_original_formula_sum 'O2 Ru1'
_cod_database_code 2101852
_amcsd_formula_title RuO2

loop_
_space_group_symop_operation_xyz
x,y,z
-y,-x,z
y,x,-z
1/2+y,1/2-x,1/2-z
1/2-y,1/2+x,1/2+z
1/2+x,1/2-y,1/2+z
1/2-x,1/2+y,1/2-z
x,y,-z
-x,-y,z
y,x,z
-y,-x,-z
1/2-y,1/2+x,1/2-z
1/2+y,1/2-x,1/2+z
1/2-x,1/2+y,1/2+z
1/2+x,1/2-y,1/2-z
-x,-y,-z

loop_
_atom_site_label
_atom_site_fract_x
_atom_site_fract_y
_atom_site_fract_z
Ru .0 .0 .0
O .30530(10) .30530(10) .0

loop_
_cod_related_entry_id
_cod_related_entry_database
_cod_related_entry_code
1 ChemSpider 8488619
2 AMCSD 0019241

_cod_duplicate_entry 1000058
